data_7242755
loop_
_publ_author_name
'O'Reilly, Ciaran'
'Blasco, Salvador'
'Parekh, Bina'
'Collins, Helen'
'Cooke, Gordon'
'Gunnlaugsson, Thorfinnur'
'Byrne, Joseph P.'

_publ_section_title
;
 Ruthenium-centred btp glycoclusters as inhibitors for Pseudomonas
 aeruginosa biofilm formation
;
_journal_issue 27
_journal_name_full 'RSC Advances'
_journal_page_first 16318
_journal_page_last 16325
_journal_paper_doi 10.1039/D0RA05107A
_journal_volume 11
_journal_year 2021
_chemical_absolute_configuration syn
_chemical_formula_moiety '2(C18.5 H21.5 N3.5 O9)'
_chemical_formula_sum 'C37 H43 N7 O18'
_chemical_formula_weight 873.78
_space_group_crystal_system trigonal
_space_group_IT_number 154
_space_group_name_Hall 'P 32 2"'
_space_group_name_H-M_alt 'P 32 2 1'
_atom_sites_solution_hydrogens geom
_atom_sites_solution_primary direct
_audit_creation_date 2020-05-20
_audit_creation_method
;
Olex2 1.2
(compiled May 29 2018 13:30:08 for OlexSys, GUI svn.r5506)
;
_audit_update_record
;
2020-05-20 deposited with the CCDC.	2021-04-26 downloaded from the CCDC.
;
_cell_angle_alpha 90
_cell_angle_beta 90
_cell_angle_gamma 120
_cell_formula_units_Z 6
_cell_length_a 13.033(15)
_cell_length_b 13.033(15)
_cell_length_c 44.95(5)
_cell_measurement_reflns_used 183
_cell_measurement_temperature 100(2)
_cell_measurement_theta_max 63.85
_cell_measurement_theta_min 15.85
_cell_volume 6612(13)
_computing_molecular_graphics 'Olex2 (Dolomanov et al., 2009)'
_computing_publication_material 'Olex2 (Dolomanov et al., 2009)'
_computing_structure_refinement 'ShelXL (Sheldrick, 2015)'
_computing_structure_solution 'ShelXS (Sheldrick, 2008)'
_diffrn_ambient_temperature 100.0
_diffrn_measured_fraction_theta_full 0.997
_diffrn_measured_fraction_theta_max 0.997
_diffrn_measurement_device_type 'Bruker APEX-II CCD'
_diffrn_measurement_method '\f and \w scans'
_diffrn_radiation_type CuK\a
_diffrn_radiation_wavelength 1.54178
_diffrn_reflns_av_R_equivalents 0.0688
_diffrn_reflns_av_unetI/netI 0.0538
_diffrn_reflns_Laue_measured_fraction_full 0.997
_diffrn_reflns_Laue_measured_fraction_max 0.997
_diffrn_reflns_limit_h_max 14
_diffrn_reflns_limit_h_min -14
_diffrn_reflns_limit_k_max 14
_diffrn_reflns_limit_k_min -14
_diffrn_reflns_limit_l_max 49
_diffrn_reflns_limit_l_min -49
_diffrn_reflns_number 35540
_diffrn_reflns_point_group_measured_fraction_full 0.995
_diffrn_reflns_point_group_measured_fraction_max 0.995
_diffrn_reflns_theta_full 59.042
_diffrn_reflns_theta_max 59.042
_diffrn_reflns_theta_min 2.949
_diffrn_standards_number 0
_exptl_absorpt_coefficient_mu 0.911
_exptl_absorpt_correction_type none
_exptl_crystal_colour colourless
_exptl_crystal_colour_primary colourless
_exptl_crystal_density_diffrn 1.316
_exptl_crystal_description hexagonal
_exptl_crystal_F_000 2748
_exptl_crystal_size_max 0.354
_exptl_crystal_size_mid 0.234
_exptl_crystal_size_min 0.182
_refine_diff_density_max 0.266
_refine_diff_density_min -0.199
_refine_diff_density_rms 0.045
_refine_ls_abs_structure_details
;
 Flack x determined using 2004 quotients [(I+)-(I-)]/[(I+)+(I-)]
 (Parsons, Flack and Wagner, Acta Cryst. B69 (2013) 249-259).
;
_refine_ls_abs_structure_Flack 0.03(9)
_refine_ls_extinction_method none
_refine_ls_goodness_of_fit_ref 1.075
_refine_ls_hydrogen_treatment constr
_refine_ls_matrix_type full
_refine_ls_number_parameters 569
_refine_ls_number_reflns 6347
_refine_ls_number_restraints 0
_refine_ls_restrained_S_all 1.075
_refine_ls_R_factor_all 0.0707
_refine_ls_R_factor_gt 0.0618
_refine_ls_shift/su_max 0.000
_refine_ls_shift/su_mean 0.000
_refine_ls_structure_factor_coef Fsqd
_refine_ls_weighting_details 'w=1/[\s^2^(Fo^2^)+(0.0340P)^2^+7.0987P] where P=(Fo^2^+2Fc^2^)/3'
_refine_ls_weighting_scheme calc
_refine_ls_wR_factor_gt 0.1449
_refine_ls_wR_factor_ref 0.1507
_reflns_Friedel_coverage 0.738
_reflns_Friedel_fraction_full 0.994
_reflns_Friedel_fraction_max 0.994
_reflns_number_gt 5522
_reflns_number_total 6347
_reflns_threshold_expression 'I > 2\s(I)'
_cod_data_source_file d0ra05107a2.cif
_cod_data_source_block sal27
_cod_original_cell_volume 6613(17)
_cod_database_code 7242755
_shelx_shelxl_version_number 2018/3
_shelx_space_group_comment
;
The symmetry employed for this shelxl refinement is uniquely defined
by the following loop, which should always be used as a source of
symmetry information in preference to the above space-group names.
They are only intended as comments.
;
_shelx_estimated_absorpt_t_max 0.852
_shelx_estimated_absorpt_t_min 0.739
_olex2_refinement_description
;
1. Fixed Uiso
 At 1.2 times of:
  All C(H) groups, All C(H,H) groups
 At 1.5 times of:
  All C(H,H,H) groups
2.a Ternary CH refined with riding coordinates:
 C9(H9), C28(H28), C10(H10), C7(H7), C8(H8), C6(H6), C26(H26), C25(H25),
 C27(H27), C29(H29)
2.b Secondary CH2 refined with riding coordinates:
 C36(H36A,H36B), C17(H17A,H17B)
2.c Aromatic/amide H refined with riding coordinates:
 C5(H5), C24(H24), C21(H21), C2(H2), C20(H20), C1(H1)
2.d Idealised Me refined as rotating group:
 C35(H35A,H35B,H35C), C19(H19A,H19B,H19C), C33(H33A,H33B,H33C), C38(H38A,H38B,
 H38C), C16(H16A,H16B,H16C), C31(H31A,H31B,H31C), C14(H14A,H14B,H14C), C12(H12A,
 H12B,H12C)
;
_olex2_submission_special_instructions 'No special instructions were received'

loop_
_space_group_symop_operation_xyz
'x, y, z'
'-y, x-y, z+2/3'
'-x+y, -x, z+1/3'
'x-y, -y, -z+1/3'
'-x, -x+y, -z+2/3'
'y, x, -z'

loop_
_atom_site_label
_atom_site_type_symbol
_atom_site_fract_x
_atom_site_fract_y
_atom_site_fract_z
_atom_site_U_iso_or_equiv
_atom_site_adp_type
_atom_site_occupancy
_atom_site_site_symmetry_order
_atom_site_calc_flag
_atom_site_refinement_flags_posn
_atom_site_refinement_flags_adp
_atom_site_refinement_flags_occupancy
_atom_site_disorder_assembly
_atom_site_disorder_group
O4 O 0.2674(4) 0.3513(4) 0.54586(7) 0.0583(11) Uani 1 1 d . . . . .
O1 O 0.2966(3) 0.3441(4) 0.63782(7) 0.0576(11) Uani 1 1 d . . . . .
O6 O 0.1164(3) 0.2411(4) 0.59391(8) 0.0568(11) Uani 1 1 d . . . . .
O15 O 0.5351(4) 0.9467(4) 0.57604(8) 0.0548(10) Uani 1 1 d . . . . .
O10 O 0.3174(4) 0.7733(4) 0.60133(9) 0.0633(12) Uani 1 1 d . . . . .
O2 O 0.4741(4) 0.3718(5) 0.57216(9) 0.0676(13) Uani 1 1 d . . . . .
O13 O 0.4361(4) 0.9311(4) 0.51919(8) 0.0615(12) Uani 1 1 d . . . . .
N8 N 0.1517(5) 0.7911(6) 0.59863(12) 0.0673(17) Uani 1 1 d . . . . .
O12 O 0.1828(5) 0.9936(5) 0.55493(10) 0.0773(14) Uani 1 1 d . . . . .
O11 O 0.2001(4) 0.8427(5) 0.53552(9) 0.0691(13) Uani 1 1 d . . . . .
O16 O 0.6810(4) 0.9927(5) 0.54306(10) 0.0785(15) Uani 1 1 d . . . . .
O8 O 0.0743(4) 0.4292(4) 0.63623(9) 0.0650(12) Uani 1 1 d . . . . .
O5 O 0.2587(5) 0.5190(5) 0.53647(9) 0.0691(13) Uani 1 1 d . . . . .
N4 N 0.4592(4) 0.3200(6) 0.63515(10) 0.0616(15) Uani 1 1 d . . . . .
O17 O 0.5312(4) 0.6801(4) 0.60020(10) 0.0731(13) Uani 1 1 d . . . . .
N1 N 0.4215(5) 0.000000 0.666667 0.066(2) Uani 1 2 d S T P . .
O7 O 0.0082(4) 0.2649(5) 0.55828(11) 0.0771(14) Uani 1 1 d . . . . .
C9 C 0.1974(5) 0.3670(6) 0.59477(12) 0.0557(16) Uani 1 1 d . . . . .
H9 H 0.157948 0.410418 0.586919 0.067 Uiso 1 1 calc R . . . .
C34 C 0.6453(6) 1.0201(7) 0.56455(14) 0.0649(18) Uani 1 1 d . . . . .
C28 C 0.4641(6) 0.8333(6) 0.56219(13) 0.0600(17) Uani 1 1 d . . . . .
H28 H 0.516341 0.809422 0.551591 0.072 Uiso 1 1 calc R . . . .
C10 C 0.2363(6) 0.4033(6) 0.62707(11) 0.0551(16) Uani 1 1 d . . . . .
H10 H 0.290623 0.490925 0.628112 0.066 Uiso 1 1 calc R . . . .
N5 N 0.1306(6) 1.000000 0.666667 0.071(2) Uani 1 2 d S T P . .
C7 C 0.3659(5) 0.3318(6) 0.58837(11) 0.0541(16) Uani 1 1 d . . . . .
H7 H 0.313990 0.243809 0.587268 0.065 Uiso 1 1 calc R . . . .
C8 C 0.3053(5) 0.3951(6) 0.57607(11) 0.0543(16) Uani 1 1 d . . . . .
H8 H 0.361398 0.482484 0.575768 0.065 Uiso 1 1 calc R . . . .
O14 O 0.4884(6) 0.8171(6) 0.49300(11) 0.0981(19) Uani 1 1 d . . . . .
C13 C 0.2420(6) 0.4230(8) 0.52866(13) 0.0631(18) Uani 1 1 d . . . . .
C6 C 0.3998(6) 0.3755(7) 0.62121(12) 0.0614(17) Uani 1 1 d . . . . .
H6 H 0.452564 0.463537 0.621488 0.074 Uiso 1 1 calc R . . . .
C5 C 0.4174(6) 0.2084(7) 0.64318(11) 0.0616(18) Uani 1 1 d . . . . .
H5 H 0.336865 0.146987 0.643724 0.074 Uiso 1 1 calc R . . . .
C3 C 0.5230(6) 0.0962(8) 0.65930(12) 0.069(2) Uani 1 1 d . . . . .
C11 C 0.5151(7) 0.2937(10) 0.56857(16) 0.081(3) Uani 1 1 d . . . . .
C35 C 0.7104(7) 1.1285(7) 0.58216(18) 0.082(2) Uani 1 1 d . . . . .
H35A H 0.657192 1.158285 0.587575 0.123 Uiso 1 1 calc GR . . . .
H35B H 0.776679 1.188467 0.570435 0.123 Uiso 1 1 calc GR . . . .
H35C H 0.740859 1.111187 0.600272 0.123 Uiso 1 1 calc GR . . . .
O3 O 0.4601(6) 0.1924(6) 0.57707(11) 0.0872(17) Uani 1 1 d . . . . .
C15 C 0.0277(6) 0.2005(7) 0.57370(15) 0.0630(17) Uani 1 1 d . . . . .
C23 C 0.0700(6) 0.8635(8) 0.62661(15) 0.075(2) Uani 1 1 d . . . . .
C22 C 0.0428(7) 0.9311(9) 0.64754(16) 0.083(3) Uani 1 1 d . . . . .
N6 N -0.0137(5) 0.7815(7) 0.60841(15) 0.090(2) Uani 1 1 d . . . . .
C26 C 0.2899(6) 0.8604(6) 0.55665(13) 0.0625(17) Uani 1 1 d . . . . .
H26 H 0.329796 0.942753 0.564823 0.075 Uiso 1 1 calc R . . . .
N2 N 0.6120(5) 0.3085(7) 0.64649(12) 0.079(2) Uani 1 1 d . . . . .
C36 C 0.4729(7) 0.7396(6) 0.61108(15) 0.0673(19) Uani 1 1 d . . . . .
H36A H 0.532114 0.821393 0.617023 0.081 Uiso 1 1 calc R . . . .
H36B H 0.424890 0.697783 0.628769 0.081 Uiso 1 1 calc R . . . .
N3 N 0.5785(6) 0.3825(7) 0.63715(13) 0.083(2) Uani 1 1 d . . . . .
O18 O 0.7041(5) 0.8465(6) 0.60322(14) 0.0996(19) Uani 1 1 d . . . . .
C19 C -0.0784(7) 0.4726(8) 0.63502(15) 0.083(2) Uani 1 1 d . . . . .
H19A H -0.033055 0.554906 0.641882 0.125 Uiso 1 1 calc GR . . . .
H19B H -0.161235 0.438392 0.641194 0.125 Uiso 1 1 calc GR . . . .
H19C H -0.074221 0.470482 0.613281 0.125 Uiso 1 1 calc GR . . . .
O9 O -0.0711(5) 0.3352(7) 0.66835(13) 0.120(3) Uani 1 1 d . . . . .
C33 C 0.5418(9) 1.0106(8) 0.47454(16) 0.096(3) Uani 1 1 d . . . . .
H33A H 0.480481 1.009637 0.461734 0.144 Uiso 1 1 calc GR . . . .
H33B H 0.600397 1.004108 0.462232 0.144 Uiso 1 1 calc GR . . . .
H33C H 0.580940 1.084895 0.485786 0.144 Uiso 1 1 calc GR . . . .
C17 C 0.1314(6) 0.3679(7) 0.64775(13) 0.0628(18) Uani 1 1 d . . . . .
H17A H 0.077040 0.281114 0.647351 0.075 Uiso 1 1 calc R . . . .
H17B H 0.158373 0.392673 0.668444 0.075 Uiso 1 1 calc R . . . .
C24 C 0.1752(6) 0.8723(7) 0.62011(13) 0.0629(18) Uani 1 1 d . . . . .
H24 H 0.249961 0.924488 0.628812 0.075 Uiso 1 1 calc R . . . .
N7 N 0.0366(6) 0.7347(7) 0.59152(15) 0.090(2) Uani 1 1 d . . . . .
C37 C 0.6503(7) 0.7411(8) 0.59818(15) 0.077(2) Uani 1 1 d . . . . .
C25 C 0.2298(6) 0.7688(6) 0.58136(14) 0.0622(18) Uani 1 1 d . . . . .
H25 H 0.184714 0.687852 0.572401 0.075 Uiso 1 1 calc R . . . .
C32 C 0.4866(8) 0.9090(8) 0.49555(16) 0.076(2) Uani 1 1 d . . . . .
C18 C -0.0286(6) 0.4042(7) 0.64801(14) 0.071(2) Uani 1 1 d . . . . .
C27 C 0.3764(6) 0.8367(6) 0.54033(13) 0.0587(17) Uani 1 1 d . . . . .
H27 H 0.332813 0.759205 0.529616 0.070 Uiso 1 1 calc R . . . .
C38 C 0.6991(7) 0.6646(9) 0.58980(19) 0.091(3) Uani 1 1 d . . . . .
H38A H 0.697129 0.617709 0.607072 0.136 Uiso 1 1 calc GR . . . .
H38B H 0.781101 0.713857 0.583067 0.136 Uiso 1 1 calc GR . . . .
H38C H 0.651454 0.611251 0.573705 0.136 Uiso 1 1 calc GR . . . .
C16 C -0.0400(7) 0.0680(7) 0.57362(16) 0.077(2) Uani 1 1 d . . . . .
H16A H 0.013779 0.038069 0.569048 0.116 Uiso 1 1 calc GR . . . .
H16B H -0.102551 0.039992 0.558528 0.116 Uiso 1 1 calc GR . . . .
H16C H -0.075694 0.039256 0.593243 0.116 Uiso 1 1 calc GR . . . .
C29 C 0.3940(6) 0.7426(6) 0.58691(14) 0.0640(18) Uani 1 1 d . . . . .
H29 H 0.346650 0.661936 0.577937 0.077 Uiso 1 1 calc R . . . .
C4 C 0.5148(6) 0.2005(7) 0.65051(12) 0.0604(18) Uani 1 1 d . . . . .
C31 C 0.0553(9) 0.8768(11) 0.51489(19) 0.110(3) Uani 1 1 d . . . . .
H31A H 0.033679 0.938604 0.513253 0.165 Uiso 1 1 calc GR . . . .
H31B H -0.014201 0.802263 0.521049 0.165 Uiso 1 1 calc GR . . . .
H31C H 0.083249 0.865883 0.495553 0.165 Uiso 1 1 calc GR . . . .
C14 C 0.1918(8) 0.3634(8) 0.49896(13) 0.086(3) Uani 1 1 d . . . . .
H14A H 0.255558 0.366826 0.486680 0.129 Uiso 1 1 calc GR . . . .
H14B H 0.156217 0.404472 0.488748 0.129 Uiso 1 1 calc GR . . . .
H14C H 0.131223 0.280500 0.502290 0.129 Uiso 1 1 calc GR . . . .
C30 C 0.1515(7) 0.9128(8) 0.53749(15) 0.072(2) Uani 1 1 d . . . . .
C21 C -0.0613(8) 0.9313(12) 0.6473(2) 0.122(4) Uani 1 1 d . . . . .
H21 H -0.121359 0.882966 0.633478 0.146 Uiso 1 1 calc R . . . .
C12 C 0.6299(9) 0.3496(12) 0.5521(2) 0.137(5) Uani 1 1 d . . . . .
H12A H 0.626148 0.396331 0.535436 0.206 Uiso 1 1 calc GR . . . .
H12B H 0.644576 0.287766 0.544372 0.206 Uiso 1 1 calc GR . . . .
H12C H 0.694309 0.401549 0.565511 0.206 Uiso 1 1 calc GR . . . .
C2 C 0.6318(8) 0.1000(11) 0.65915(17) 0.096(3) Uani 1 1 d . . . . .
H2 H 0.702754 0.170332 0.653953 0.116 Uiso 1 1 calc R . . . .
C20 C -0.0803(11) 1.000000 0.666667 0.158(9) Uani 1 2 d S T P . .
H20 H -0.153221 0.999997 0.666668 0.190 Uiso 1 2 calc RS T P . .
C1 C 0.6330(8) 0.000000 0.666667 0.108(5) Uani 1 2 d S T P . .
H1 H 0.705929 -0.000001 0.666664 0.130 Uiso 1 2 calc RS T P . .

loop_
_atom_site_aniso_label
_atom_site_aniso_U_11
_atom_site_aniso_U_22
_atom_site_aniso_U_33
_atom_site_aniso_U_23
_atom_site_aniso_U_13
_atom_site_aniso_U_12
O4 0.064(3) 0.082(3) 0.0336(18) -0.002(2) -0.0021(19) 0.040(2)
O1 0.044(2) 0.083(3) 0.0354(19) 0.004(2) 0.0047(17) 0.024(2)
O6 0.045(2) 0.078(3) 0.042(2) 0.000(2) 0.0000(18) 0.027(2)
O15 0.051(2) 0.056(3) 0.051(2) 0.007(2) 0.0031(19) 0.022(2)
O10 0.055(3) 0.070(3) 0.050(2) 0.012(2) -0.004(2) 0.019(2)
O2 0.048(3) 0.113(4) 0.048(2) 0.023(2) 0.014(2) 0.046(3)
O13 0.071(3) 0.071(3) 0.040(2) 0.007(2) 0.004(2) 0.033(2)
N8 0.039(3) 0.085(4) 0.053(3) 0.021(3) -0.005(3) 0.013(3)
O12 0.084(4) 0.092(4) 0.056(3) 0.003(3) -0.002(3) 0.044(3)
O11 0.073(3) 0.086(3) 0.045(2) 0.002(2) -0.012(2) 0.038(3)
O16 0.067(3) 0.110(4) 0.051(2) -0.001(2) -0.003(2) 0.039(3)
O8 0.054(3) 0.083(3) 0.058(2) 0.010(2) 0.022(2) 0.034(3)
O5 0.079(3) 0.082(4) 0.053(2) 0.007(3) -0.001(2) 0.045(3)
N4 0.034(3) 0.095(5) 0.041(3) 0.005(3) -0.005(2) 0.021(3)
O17 0.057(3) 0.070(3) 0.074(3) 0.007(2) -0.007(2) 0.018(3)
N1 0.058(3) 0.132(8) 0.033(3) 0.010(4) 0.005(2) 0.066(4)
O7 0.058(3) 0.094(4) 0.070(3) 0.011(3) -0.007(2) 0.031(3)
C9 0.039(3) 0.071(5) 0.043(3) 0.002(3) 0.004(3) 0.017(3)
C34 0.066(4) 0.089(5) 0.045(3) 0.012(4) 0.000(3) 0.043(4)
C28 0.070(4) 0.061(4) 0.047(3) 0.004(3) -0.003(3) 0.031(4)
C10 0.049(4) 0.071(4) 0.038(3) 0.004(3) 0.007(3) 0.025(3)
N5 0.069(4) 0.109(7) 0.047(4) 0.038(5) 0.019(2) 0.054(4)
C7 0.037(3) 0.081(4) 0.037(3) 0.005(3) 0.002(2) 0.023(3)
C8 0.048(4) 0.080(5) 0.032(3) 0.004(3) 0.002(2) 0.030(3)
O14 0.136(6) 0.088(4) 0.063(3) -0.003(3) 0.006(3) 0.051(4)
C13 0.062(4) 0.091(6) 0.041(3) 0.002(4) 0.001(3) 0.042(4)
C6 0.047(4) 0.089(5) 0.038(3) 0.007(3) 0.003(3) 0.026(4)
C5 0.050(4) 0.102(6) 0.031(3) 0.006(3) 0.004(3) 0.037(4)
C3 0.057(5) 0.126(7) 0.033(3) -0.007(4) -0.006(3) 0.052(5)
C11 0.069(5) 0.153(9) 0.055(4) 0.028(5) 0.019(4) 0.081(6)
C35 0.079(5) 0.082(6) 0.083(5) 0.002(4) 0.004(4) 0.039(5)
O3 0.097(4) 0.131(5) 0.050(3) 0.013(3) 0.007(3) 0.068(4)
C15 0.049(4) 0.077(5) 0.056(4) -0.001(4) 0.001(3) 0.026(4)
C23 0.045(4) 0.110(6) 0.051(4) 0.033(4) -0.001(3) 0.025(4)
C22 0.060(5) 0.145(8) 0.059(4) 0.049(5) 0.018(4) 0.062(5)
N6 0.040(3) 0.124(6) 0.078(4) 0.030(4) -0.004(3) 0.022(4)
C26 0.063(4) 0.075(5) 0.045(3) 0.007(3) -0.008(3) 0.031(4)
N2 0.043(4) 0.128(6) 0.055(3) 0.013(4) 0.001(3) 0.033(4)
C36 0.065(5) 0.063(4) 0.061(4) 0.016(3) -0.005(3) 0.023(4)
N3 0.055(4) 0.113(6) 0.061(3) 0.021(4) -0.006(3) 0.027(4)
O18 0.058(3) 0.090(4) 0.122(5) 0.026(4) -0.022(3) 0.015(3)
C19 0.076(5) 0.120(7) 0.061(4) 0.007(4) 0.015(4) 0.054(5)
O9 0.069(4) 0.192(7) 0.092(4) 0.073(5) 0.036(3) 0.060(4)
C33 0.135(8) 0.095(6) 0.059(4) 0.028(4) 0.037(5) 0.057(6)
C17 0.057(4) 0.077(5) 0.043(3) 0.005(3) 0.011(3) 0.025(4)
C24 0.054(4) 0.080(5) 0.040(3) 0.017(3) -0.001(3) 0.023(4)
N7 0.055(4) 0.109(6) 0.078(4) 0.022(4) -0.005(3) 0.021(4)
C37 0.054(5) 0.084(6) 0.061(4) 0.014(4) -0.020(4) 0.011(5)
C25 0.045(4) 0.071(5) 0.052(3) 0.010(3) -0.009(3) 0.015(3)
C32 0.095(6) 0.078(6) 0.061(4) -0.002(4) -0.006(4) 0.046(5)
C18 0.052(4) 0.100(6) 0.048(3) 0.011(4) 0.014(3) 0.027(4)
C27 0.064(4) 0.058(4) 0.045(3) 0.006(3) -0.005(3) 0.024(3)
C38 0.051(4) 0.118(7) 0.094(6) -0.015(5) -0.017(4) 0.035(5)
C16 0.065(5) 0.089(6) 0.070(4) -0.005(4) -0.013(4) 0.032(4)
C29 0.070(5) 0.062(4) 0.053(4) 0.007(3) -0.007(3) 0.028(4)
C4 0.043(4) 0.105(6) 0.034(3) 0.007(3) 0.005(3) 0.037(4)
C31 0.105(7) 0.163(10) 0.081(5) -0.015(6) -0.042(5) 0.081(7)
C14 0.122(7) 0.123(7) 0.038(3) -0.009(4) -0.014(4) 0.081(6)
C30 0.077(5) 0.092(6) 0.050(4) 0.006(4) -0.008(4) 0.043(5)
C21 0.072(6) 0.230(14) 0.093(6) 0.049(8) 0.018(5) 0.097(8)
C12 0.095(7) 0.231(14) 0.130(8) 0.089(9) 0.060(6) 0.115(9)
C2 0.071(5) 0.167(10) 0.068(5) -0.011(5) -0.001(4) 0.072(6)
C20 0.100(7) 0.30(3) 0.139(14) 0.035(16) 0.017(8) 0.152(14)
C1 0.063(5) 0.172(16) 0.126(11) -0.007(10) -0.003(5) 0.086(8)

loop_
_atom_type_symbol
_atom_type_description
_atom_type_scat_dispersion_real
_atom_type_scat_dispersion_imag
_atom_type_scat_source
C C 0.0181 0.0091 'International Tables Vol C Tables 4.2.6.8 and 6.1.1.4'
H H 0.0000 0.0000 'International Tables Vol C Tables 4.2.6.8 and 6.1.1.4'
N N 0.0311 0.0180 'International Tables Vol C Tables 4.2.6.8 and 6.1.1.4'
O O 0.0492 0.0322 'International Tables Vol C Tables 4.2.6.8 and 6.1.1.4'

loop_
_geom_angle_atom_site_label_1
_geom_angle_atom_site_label_2
_geom_angle_atom_site_label_3
_geom_angle
_geom_angle_site_symmetry_1
_geom_angle_site_symmetry_3
_geom_angle_publ_flag
C13 O4 C8 114.0(5) . . ?
C6 O1 C10 111.5(4) . . ?
C15 O6 C9 117.4(5) . . ?
C34 O15 C28 117.8(5) . . ?
C29 O10 C25 111.4(5) . . ?
C11 O2 C7 117.8(6) . . ?
C32 O13 C27 116.7(6) . . ?
C24 N8 C25 130.3(6) . . ?
N7 N8 C24 110.7(7) . . ?
N7 N8 C25 118.6(6) . . ?
C30 O11 C26 118.0(6) . . ?
C18 O8 C17 117.6(5) . . ?
C5 N4 C6 129.9(6) . . ?
C5 N4 N3 111.3(6) . . ?
N3 N4 C6 118.2(6) . . ?
C37 O17 C36 118.3(6) . . ?
C3 N1 C3 117.0(9) 4_556 . ?
O6 C9 C10 108.5(5) . . ?
O6 C9 C8 108.8(5) . . ?
C8 C9 C10 109.0(5) . . ?
O15 C34 C35 111.7(6) . . ?
O16 C34 O15 121.6(7) . . ?
O16 C34 C35 126.7(7) . . ?
O15 C28 C27 110.9(5) . . ?
O15 C28 C29 107.8(5) . . ?
C27 C28 C29 108.7(6) . . ?
O1 C10 C9 109.9(5) . . ?
O1 C10 C17 106.4(5) . . ?
C17 C10 C9 112.1(5) . . ?
C22 N5 C22 118.0(10) 4_676 . ?
O2 C7 C8 107.8(5) . . ?
O2 C7 C6 107.5(5) . . ?
C8 C7 C6 106.1(5) . . ?
O4 C8 C9 109.2(5) . . ?
O4 C8 C7 107.2(5) . . ?
C7 C8 C9 110.0(5) . . ?
O4 C13 C14 109.6(7) . . ?
O5 C13 O4 124.0(6) . . ?
O5 C13 C14 126.4(7) . . ?
O1 C6 N4 107.4(5) . . ?
O1 C6 C7 109.9(5) . . ?
N4 C6 C7 110.6(6) . . ?
N4 C5 C4 105.2(7) . . ?
N1 C3 C4 116.1(6) . . ?
N1 C3 C2 123.3(9) . . ?
C2 C3 C4 120.6(8) . . ?
O2 C11 C12 111.2(9) . . ?
O3 C11 O2 122.3(6) . . ?
O3 C11 C12 126.4(9) . . ?
O6 C15 C16 110.4(6) . . ?
O7 C15 O6 123.2(7) . . ?
O7 C15 C16 126.3(6) . . ?
N6 C23 C22 121.8(7) . . ?
C24 C23 C22 129.5(8) . . ?
C24 C23 N6 108.6(8) . . ?
N5 C22 C23 115.7(6) . . ?
N5 C22 C21 121.3(10) . . ?
C21 C22 C23 123.0(9) . . ?
N7 N6 C23 108.6(6) . . ?
O11 C26 C25 107.3(5) . . ?
O11 C26 C27 106.3(5) . . ?
C27 C26 C25 109.8(6) . . ?
N3 N2 C4 108.9(6) . . ?
O17 C36 C29 108.9(6) . . ?
N2 N3 N4 106.5(6) . . ?
O8 C17 C10 104.4(5) . . ?
N8 C24 C23 105.4(7) . . ?
N6 N7 N8 106.6(7) . . ?
O17 C37 C38 112.2(7) . . ?
O18 C37 O17 120.0(9) . . ?
O18 C37 C38 127.9(8) . . ?
O10 C25 C26 109.7(5) . . ?
N8 C25 O10 106.7(5) . . ?
N8 C25 C26 112.1(6) . . ?
O13 C32 C33 112.3(7) . . ?
O14 C32 O13 122.3(7) . . ?
O14 C32 C33 125.3(8) . . ?
O8 C18 C19 113.3(6) . . ?
O9 C18 O8 121.2(8) . . ?
O9 C18 C19 125.4(7) . . ?
O13 C27 C28 111.0(5) . . ?
O13 C27 C26 106.7(5) . . ?
C26 C27 C28 110.0(5) . . ?
O10 C29 C28 110.3(6) . . ?
O10 C29 C36 105.4(5) . . ?
C36 C29 C28 112.8(6) . . ?
C5 C4 C3 129.4(7) . . ?
N2 C4 C5 108.2(7) . . ?
N2 C4 C3 122.3(6) . . ?
O12 C30 O11 124.3(7) . . ?
O12 C30 C31 125.4(8) . . ?
O11 C30 C31 110.3(7) . . ?
C20 C21 C22 120.5(12) . . ?
C1 C2 C3 117.8(10) . . ?
C21 C20 C21 118.4(13) 4_676 . ?
C2 C1 C2 120.9(11) 4_556 . ?

loop_
_geom_bond_atom_site_label_1
_geom_bond_atom_site_label_2
_geom_bond_distance
_geom_bond_site_symmetry_2
_geom_bond_publ_flag
O4 C8 1.460(7) . ?
O4 C13 1.375(8) . ?
O1 C10 1.433(8) . ?
O1 C6 1.408(7) . ?
O6 C9 1.441(8) . ?
O6 C15 1.352(8) . ?
O15 C34 1.367(8) . ?
O15 C28 1.435(8) . ?
O10 C25 1.430(7) . ?
O10 C29 1.406(9) . ?
O2 C7 1.433(7) . ?
O2 C11 1.376(10) . ?
O13 C32 1.355(9) . ?
O13 C27 1.437(7) . ?
N8 C24 1.349(9) . ?
N8 N7 1.338(8) . ?
N8 C25 1.421(9) . ?
O12 C30 1.208(9) . ?
O11 C26 1.434(8) . ?
O11 C30 1.349(10) . ?
O16 C34 1.201(8) . ?
O8 C17 1.434(9) . ?
O8 C18 1.322(8) . ?
O5 C13 1.210(9) . ?
N4 C6 1.441(9) . ?
N4 C5 1.323(9) . ?
N4 N3 1.349(8) . ?
O17 C36 1.417(9) . ?
O17 C37 1.347(9) . ?
N1 C3 1.331(8) 4_556 ?
N1 C3 1.331(9) . ?
O7 C15 1.209(8) . ?
C9 C10 1.532(8) . ?
C9 C8 1.518(8) . ?
C34 C35 1.464(11) . ?
C28 C27 1.525(9) . ?
C28 C29 1.545(9) . ?
C10 C17 1.522(8) . ?
N5 C22 1.352(10) . ?
N5 C22 1.352(9) 4_676 ?
C7 C8 1.504(9) . ?
C7 C6 1.564(8) . ?
O14 C32 1.215(9) . ?
C13 C14 1.518(10) . ?
C5 C4 1.364(9) . ?
C3 C4 1.470(11) . ?
C3 C2 1.395(10) . ?
C11 O3 1.207(11) . ?
C11 C12 1.494(11) . ?
C15 C16 1.495(11) . ?
C23 C22 1.449(12) . ?
C23 N6 1.355(10) . ?
C23 C24 1.350(10) . ?
C22 C21 1.359(11) . ?
N6 N7 1.333(10) . ?
C26 C25 1.529(9) . ?
C26 C27 1.501(10) . ?
N2 N3 1.312(10) . ?
N2 C4 1.355(10) . ?
C36 C29 1.511(9) . ?
O18 C37 1.211(10) . ?
C19 C18 1.461(11) . ?
O9 C18 1.206(9) . ?
C33 C32 1.486(11) . ?
C37 C38 1.475(12) . ?
C31 C30 1.496(10) . ?
C21 C20 1.357(13) . ?
C2 C1 1.354(11) . ?

loop_
_geom_torsion_atom_site_label_1
_geom_torsion_atom_site_label_2
_geom_torsion_atom_site_label_3
_geom_torsion_atom_site_label_4
_geom_torsion
_geom_torsion_site_symmetry_1
_geom_torsion_site_symmetry_2
_geom_torsion_site_symmetry_3
_geom_torsion_site_symmetry_4
_geom_torsion_publ_flag
O1 C10 C17 O8 179.8(5) . . . . ?
O6 C9 C10 O1 61.5(6) . . . . ?
O6 C9 C10 C17 -56.6(7) . . . . ?
O6 C9 C8 O4 56.9(6) . . . . ?
O6 C9 C8 C7 -60.5(6) . . . . ?
O15 C28 C27 O13 53.6(7) . . . . ?
O15 C28 C27 C26 -64.2(7) . . . . ?
O15 C28 C29 O10 62.3(7) . . . . ?
O15 C28 C29 C36 -55.2(8) . . . . ?
O2 C7 C8 O4 67.9(6) . . . . ?
O2 C7 C8 C9 -173.4(5) . . . . ?
O2 C7 C6 O1 176.8(5) . . . . ?
O2 C7 C6 N4 -64.8(7) . . . . ?
O11 C26 C25 O10 173.4(6) . . . . ?
O11 C26 C25 N8 -68.2(7) . . . . ?
O11 C26 C27 O13 68.8(6) . . . . ?
O11 C26 C27 C28 -170.7(5) . . . . ?
N4 C5 C4 C3 -175.9(6) . . . . ?
N4 C5 C4 N2 -0.1(7) . . . . ?
O17 C36 C29 O10 164.8(5) . . . . ?
O17 C36 C29 C28 -74.8(7) . . . . ?
N1 C3 C4 C5 -14.1(9) . . . . ?
N1 C3 C4 N2 170.6(5) . . . . ?
N1 C3 C2 C1 0.6(10) . . . . ?
C9 O6 C15 O7 -6.0(9) . . . . ?
C9 O6 C15 C16 174.2(5) . . . . ?
C9 C10 C17 O8 -60.1(7) . . . . ?
C34 O15 C28 C27 -97.7(6) . . . . ?
C34 O15 C28 C29 143.4(6) . . . . ?
C28 O15 C34 O16 2.1(9) . . . . ?
C28 O15 C34 C35 -175.9(6) . . . . ?
C10 O1 C6 N4 175.2(5) . . . . ?
C10 O1 C6 C7 -64.4(7) . . . . ?
C10 C9 C8 O4 175.1(5) . . . . ?
C10 C9 C8 C7 57.7(7) . . . . ?
N5 C22 C21 C20 -0.8(13) . . . . ?
C7 O2 C11 O3 4.3(10) . . . . ?
C7 O2 C11 C12 -178.3(7) . . . . ?
C8 O4 C13 O5 6.2(9) . . . . ?
C8 O4 C13 C14 -174.2(5) . . . . ?
C8 C9 C10 O1 -56.9(7) . . . . ?
C8 C9 C10 C17 -175.0(6) . . . . ?
C8 C7 C6 O1 61.8(7) . . . . ?
C8 C7 C6 N4 -179.9(5) . . . . ?
C13 O4 C8 C9 78.8(7) . . . . ?
C13 O4 C8 C7 -162.1(5) . . . . ?
C6 O1 C10 C9 61.6(6) . . . . ?
C6 O1 C10 C17 -176.8(5) . . . . ?
C6 N4 C5 C4 170.0(6) . . . . ?
C6 N4 N3 N2 -171.1(5) . . . . ?
C6 C7 C8 O4 -177.2(5) . . . . ?
C6 C7 C8 C9 -58.6(6) . . . . ?
C5 N4 C6 O1 50.6(8) . . . . ?
C5 N4 C6 C7 -69.2(7) . . . . ?
C5 N4 N3 N2 0.3(7) . . . . ?
C3 N1 C3 C4 178.5(6) 4_556 . . . ?
C3 N1 C3 C2 -0.3(5) 4_556 . . . ?
C3 C2 C1 C2 -0.3(4) . . . 4_556 ?
C11 O2 C7 C8 -149.5(6) . . . . ?
C11 O2 C7 C6 96.6(7) . . . . ?
C15 O6 C9 C10 145.9(5) . . . . ?
C15 O6 C9 C8 -95.6(6) . . . . ?
C23 C22 C21 C20 -177.3(7) . . . . ?
C23 N6 N7 N8 -2.2(8) . . . . ?
C22 N5 C22 C23 177.2(7) 4_676 . . . ?
C22 N5 C22 C21 0.4(6) 4_676 . . . ?
C22 C23 N6 N7 179.3(6) . . . . ?
C22 C23 C24 N8 -178.4(7) . . . . ?
C22 C21 C20 C21 0.4(6) . . . 4_676 ?
N6 C23 C22 N5 172.7(6) . . . . ?
N6 C23 C22 C21 -10.6(12) . . . . ?
N6 C23 C24 N8 -2.3(8) . . . . ?
C26 O11 C30 O12 3.9(10) . . . . ?
C26 O11 C30 C31 -176.7(6) . . . . ?
C36 O17 C37 O18 -6.1(9) . . . . ?
C36 O17 C37 C38 173.5(6) . . . . ?
N3 N4 C6 O1 -139.9(6) . . . . ?
N3 N4 C6 C7 100.2(7) . . . . ?
N3 N4 C5 C4 -0.1(7) . . . . ?
N3 N2 C4 C5 0.3(8) . . . . ?
N3 N2 C4 C3 176.5(5) . . . . ?
C17 O8 C18 C19 179.2(6) . . . . ?
C17 O8 C18 O9 2.3(11) . . . . ?
C24 N8 N7 N6 0.8(8) . . . . ?
C24 N8 C25 O10 43.4(9) . . . . ?
C24 N8 C25 C26 -76.7(8) . . . . ?
C24 C23 C22 N5 -11.6(11) . . . . ?
C24 C23 C22 C21 165.1(9) . . . . ?
C24 C23 N6 N7 2.8(8) . . . . ?
N7 N8 C24 C23 1.0(7) . . . . ?
N7 N8 C25 O10 -144.9(6) . . . . ?
N7 N8 C25 C26 95.0(7) . . . . ?
C37 O17 C36 C29 117.2(6) . . . . ?
C25 O10 C29 C28 63.4(7) . . . . ?
C25 O10 C29 C36 -174.7(5) . . . . ?
C25 N8 C24 C23 173.2(6) . . . . ?
C25 N8 N7 N6 -172.5(6) . . . . ?
C25 C26 C27 O13 -175.4(5) . . . . ?
C25 C26 C27 C28 -55.0(7) . . . . ?
C32 O13 C27 C28 82.3(7) . . . . ?
C32 O13 C27 C26 -157.9(6) . . . . ?
C18 O8 C17 C10 172.5(6) . . . . ?
C27 O13 C32 O14 -4.4(11) . . . . ?
C27 O13 C32 C33 177.8(6) . . . . ?
C27 C28 C29 O10 -58.0(7) . . . . ?
C27 C28 C29 C36 -175.5(6) . . . . ?
C27 C26 C25 O10 58.3(7) . . . . ?
C27 C26 C25 N8 176.7(5) . . . . ?
C29 O10 C25 N8 175.1(5) . . . . ?
C29 O10 C25 C26 -63.2(7) . . . . ?
C29 C28 C27 O13 172.0(5) . . . . ?
C29 C28 C27 C26 54.2(7) . . . . ?
C4 C3 C2 C1 -178.2(5) . . . . ?
C4 N2 N3 N4 -0.4(8) . . . . ?
C30 O11 C26 C25 97.5(7) . . . . ?
C30 O11 C26 C27 -145.0(6) . . . . ?
C2 C3 C4 C5 164.7(7) . . . . ?
C2 C3 C4 N2 -10.5(10) . . . . ?

loop_
_smtbx_masks_void_nr
_smtbx_masks_void_average_x
_smtbx_masks_void_average_y
_smtbx_masks_void_average_z
_smtbx_masks_void_volume
_smtbx_masks_void_count_electrons
_smtbx_masks_void_content
1 0.000 0.336 0.833 127.0 33.2 ?
2 0.336 1.000 0.167 127.0 33.2 ?
3 0.225 0.758 0.481 8.2 0.6 ?
4 0.242 0.467 0.148 8.2 0.6 ?
5 0.467 0.242 0.852 8.2 0.6 ?
6 0.664 0.664 0.500 127.0 33.2 ?
7 0.533 0.775 0.815 8.2 0.6 ?
8 0.758 0.225 0.519 8.2 0.6 ?
9 0.775 0.533 0.185 8.2 0.6 ?
